data_7024794
loop_
_publ_author_name
'Misra, Shafalika'
'Chauhan, Ashok K. S.'
'Singh, Puspendra'
'Srivastava, Ramesh C.'
'Duthie, Andrew'
'Butcher, R. J.'

_publ_section_title
;
 Amidomethylation of elemental tellurium: synthesis and solid state
 structures of N-substituted amidomethyltellurium(IV &amp; II)
 derivatives.
;
_journal_issue 10
_journal_name_full 'Dalton transactions (Cambridge, England : 2003)'
_journal_page_first 2637
_journal_page_last 2643
_journal_paper_doi 10.1039/b921362g
_journal_volume 39
_journal_year 2010
_chemical_formula_moiety 'C18 H20 I2 N2 O2 Te'
_chemical_formula_sum 'C18 H20 I2 N2 O2 Te'
_chemical_formula_weight 677.76
_chemical_name_systematic
;
?
;
_space_group_IT_number 14
_symmetry_cell_setting monoclinic
_symmetry_space_group_name_Hall '-P 2yn'
_symmetry_space_group_name_H-M 'P 1 21/n 1'
_atom_sites_solution_hydrogens geom
_atom_sites_solution_primary direct
_atom_sites_solution_secondary difmap
_audit_creation_method SHELXL-97
_cell_angle_alpha 90.00
_cell_angle_beta 104.035(3)
_cell_angle_gamma 90.00
_cell_formula_units_Z 4
_cell_length_a 9.7610(3)
_cell_length_b 20.0422(4)
_cell_length_c 11.3681(3)
_cell_measurement_reflns_used 8052
_cell_measurement_temperature 296(2)
_cell_measurement_theta_max 32.5547
_cell_measurement_theta_min 4.5913
_cell_volume 2157.57(10)
_computing_cell_refinement
;
CrysAlis RED, Oxford Diffraction Ltd.,
Version 1.171.31.8 (release 12-01-2007 CrysAlis171 .NET)
(compiled Jan 12 2007,17:49:11)
;
_computing_data_collection
;
CrysAlis CCD, Oxford Diffraction Ltd.,
Version 1.171.31.8 (release 12-01-2007 CrysAlis171 .NET)
(compiled Jan 12 2007,17:49:11)
;
_computing_data_reduction
;
CrysAlis RED, Oxford Diffraction Ltd.,
Version 1.171.31.8 (release 12-01-2007 CrysAlis171 .NET)
(compiled Jan 12 2007,17:49:11)
;
_computing_molecular_graphics SHELXTL
_computing_publication_material SHELXTL
_computing_structure_refinement 'SHELXL-97 (Sheldrick, 1997)'
_computing_structure_solution 'SHELXS-97 (Sheldrick, 1990)'
_diffrn_ambient_temperature 296(2)
_diffrn_detector_area_resol_mean 10.5081
_diffrn_measured_fraction_theta_full 0.993
_diffrn_measured_fraction_theta_max 0.993
_diffrn_measurement_device_type 'Oxford Diffraction Gemini'
_diffrn_measurement_method '\f and \w scans'
_diffrn_radiation_monochromator graphite
_diffrn_radiation_source 'fine-focus sealed tube'
_diffrn_radiation_type MoK\a
_diffrn_radiation_wavelength 0.71073
_diffrn_reflns_av_R_equivalents 0.0293
_diffrn_reflns_av_sigmaI/netI 0.0257
_diffrn_reflns_limit_h_max 12
_diffrn_reflns_limit_h_min -12
_diffrn_reflns_limit_k_max 24
_diffrn_reflns_limit_k_min -25
_diffrn_reflns_limit_l_max 14
_diffrn_reflns_limit_l_min -14
_diffrn_reflns_number 16624
_diffrn_reflns_theta_full 26.99
_diffrn_reflns_theta_max 26.99
_diffrn_reflns_theta_min 4.60
_diffrn_standards_decay_% <2%
_diffrn_standards_interval_count 50
_diffrn_standards_number 2
_exptl_absorpt_coefficient_mu 4.254
_exptl_absorpt_correction_T_max 0.4687
_exptl_absorpt_correction_T_min 0.2397
_exptl_absorpt_correction_type multi-scan
_exptl_absorpt_process_details
;
CrysAlis RED, Oxford Diffraction Ltd.,
Version 1.171.31.8 (release 12-01-2007 CrysAlis171 .NET)
(compiled Jan 12 2007,17:49:11)
Empirical absorption correction using spherical harmonics,
implemented in SCALE3 ABSPACK scaling algorithm.
;
_exptl_crystal_colour Colorless
_exptl_crystal_density_diffrn 2.087
_exptl_crystal_density_method 'not measured'
_exptl_crystal_description Plate
_exptl_crystal_F_000 1264
_exptl_crystal_size_max 0.47
_exptl_crystal_size_mid 0.39
_exptl_crystal_size_min 0.21
_refine_diff_density_max 1.259
_refine_diff_density_min -1.178
_refine_diff_density_rms 0.109
_refine_ls_extinction_coef 0.00107(8)
_refine_ls_extinction_expression Fc^*^=kFc[1+0.001xFc^2^\l^3^/sin(2\q)]^-1/4^
_refine_ls_extinction_method SHELXL
_refine_ls_goodness_of_fit_ref 1.159
_refine_ls_hydrogen_treatment constr
_refine_ls_matrix_type full
_refine_ls_number_parameters 229
_refine_ls_number_reflns 4697
_refine_ls_number_restraints 0
_refine_ls_restrained_S_all 1.159
_refine_ls_R_factor_all 0.0575
_refine_ls_R_factor_gt 0.0321
_refine_ls_shift/su_max 0.001
_refine_ls_shift/su_mean 0.000
_refine_ls_structure_factor_coef Fsqd
_refine_ls_weighting_details 'calc w=1/[\s^2^(Fo^2^)+(0.0210P)^2^+5.1931P] where P=(Fo^2^+2Fc^2^)/3'
_refine_ls_weighting_scheme calc
_refine_ls_wR_factor_gt 0.0649
_refine_ls_wR_factor_ref 0.0783
_reflns_number_gt 3361
_reflns_number_total 4697
_reflns_threshold_expression >2sigma(I)
_cod_data_source_file b921362g.txt
_cod_data_source_block AKSC_AM2
_cod_depositor_comments
;
The following automatic conversions were performed:

'_symmetry_cell_setting' value 'Monoclinic' changed to 'monoclinic'
according to /home/saulius/struct/CIF-dictionaries/cif_core.dic
dictionary named 'cif_core.dic' version 2.4.2 from 2011-04-26.

Automatic conversion script
Id: cif_fix_values 1891 2012-01-12 08:04:46Z andrius 
;
_cod_original_sg_symbol_H-M 'P 21/n'
_cod_database_code 7024794

loop_
_symmetry_equiv_pos_as_xyz
'x, y, z'
'-x+1/2, y+1/2, -z+1/2'
'-x, -y, -z'
'x-1/2, -y-1/2, z-1/2'

loop_
_atom_site_label
_atom_site_type_symbol
_atom_site_fract_x
_atom_site_fract_y
_atom_site_fract_z
_atom_site_U_iso_or_equiv
_atom_site_adp_type
_atom_site_occupancy
_atom_site_symmetry_multiplicity
_atom_site_calc_flag
_atom_site_refinement_flags
C1 C 0.2635(6) 0.9091(2) 0.5332(4) 0.0410(11) Uani 1 1 d .
H1A H 0.3568 0.9275 0.5664 0.049 Uiso 1 1 calc R
H1B H 0.1961 0.9325 0.5685 0.049 Uiso 1 1 calc R
C2 C 0.2612(6) 0.8348(2) 0.5578(5) 0.0465(13) Uani 1 1 d .
C3 C 0.2919(10) 0.7421(3) 0.6984(7) 0.089(3) Uani 1 1 d .
H3A H 0.2809 0.7343 0.7789 0.134 Uiso 1 1 calc R
H3B H 0.3817 0.7252 0.6917 0.134 Uiso 1 1 calc R
H3C H 0.2178 0.7197 0.6409 0.134 Uiso 1 1 calc R
C4 C 0.3127(6) 0.8584(3) 0.7759(5) 0.0483(13) Uani 1 1 d .
C5 C 0.2069(6) 0.9009(3) 0.7933(5) 0.0489(13) Uani 1 1 d .
H5 H 0.1200 0.9020 0.7372 0.059 Uiso 1 1 calc R
C6 C 0.2320(7) 0.9416(3) 0.8949(5) 0.0560(15) Uani 1 1 d .
H6 H 0.1619 0.9707 0.9059 0.067 Uiso 1 1 calc R
C7 C 0.3577(8) 0.9395(3) 0.9785(6) 0.0636(17) Uani 1 1 d .
H7 H 0.3734 0.9664 1.0471 0.076 Uiso 1 1 calc R
C8 C 0.4610(7) 0.8973(4) 0.9606(6) 0.0684(18) Uani 1 1 d .
H8 H 0.5471 0.8962 1.0178 0.082 Uiso 1 1 calc R
C9 C 0.4416(7) 0.8564(3) 0.8607(6) 0.0626(17) Uani 1 1 d .
H9 H 0.5131 0.8280 0.8503 0.075 Uiso 1 1 calc R
C11 C 0.2037(6) 1.0243(2) 0.3448(4) 0.0371(11) Uani 1 1 d .
H11A H 0.1309 1.0405 0.3825 0.045 Uiso 1 1 calc R
H11B H 0.2943 1.0420 0.3886 0.045 Uiso 1 1 calc R
C12 C 0.1718(5) 1.0435(2) 0.2117(4) 0.0372(11) Uani 1 1 d .
C13 C 0.1307(7) 1.1255(3) 0.0523(5) 0.0624(17) Uani 1 1 d .
H13A H 0.1559 1.1710 0.0415 0.094 Uiso 1 1 calc R
H13B H 0.0306 1.1200 0.0219 0.094 Uiso 1 1 calc R
H13C H 0.1794 1.0966 0.0087 0.094 Uiso 1 1 calc R
C14 C 0.2019(6) 1.1617(2) 0.2680(5) 0.0413(12) Uani 1 1 d .
C15 C 0.3327(6) 1.1675(3) 0.3470(6) 0.0519(14) Uani 1 1 d .
H15 H 0.4022 1.1360 0.3454 0.062 Uiso 1 1 calc R
C16 C 0.3614(7) 1.2194(3) 0.4284(6) 0.0676(18) Uani 1 1 d .
H16 H 0.4490 1.2218 0.4833 0.081 Uiso 1 1 calc R
C17 C 0.2622(8) 1.2678(3) 0.4293(7) 0.074(2) Uani 1 1 d .
H17 H 0.2824 1.3033 0.4834 0.089 Uiso 1 1 calc R
C18 C 0.1318(8) 1.2628(3) 0.3486(7) 0.0720(19) Uani 1 1 d .
H18 H 0.0635 1.2952 0.3485 0.086 Uiso 1 1 calc R
C19 C 0.1018(7) 1.2101(3) 0.2680(6) 0.0613(16) Uani 1 1 d .
H19 H 0.0138 1.2074 0.2137 0.074 Uiso 1 1 calc R
N1 N 0.2846(5) 0.8144(2) 0.6732(4) 0.0528(12) Uani 1 1 d .
N2 N 0.1707(5) 1.1085(2) 0.1821(4) 0.0439(10) Uani 1 1 d .
O1 O 0.2413(5) 0.79594(18) 0.4717(4) 0.0653(12) Uani 1 1 d .
O2 O 0.1432(4) 0.99897(18) 0.1352(3) 0.0517(9) Uani 1 1 d .
Te Te 0.20693(3) 0.917686(14) 0.34035(3) 0.03522(10) Uani 1 1 d .
I1 I 0.50594(4) 0.92946(2) 0.33937(4) 0.05725(13) Uani 1 1 d .
I2 I -0.08717(4) 0.91745(2) 0.35379(4) 0.06046(14) Uani 1 1 d .

loop_
_atom_site_aniso_label
_atom_site_aniso_U_11
_atom_site_aniso_U_22
_atom_site_aniso_U_33
_atom_site_aniso_U_23
_atom_site_aniso_U_13
_atom_site_aniso_U_12
C1 0.059(3) 0.031(2) 0.032(2) 0.001(2) 0.010(2) 0.002(2)
C2 0.072(4) 0.030(3) 0.041(3) 0.002(2) 0.020(3) 0.009(2)
C3 0.165(8) 0.032(3) 0.078(5) 0.017(3) 0.042(5) 0.025(4)
C4 0.069(4) 0.042(3) 0.037(3) 0.010(2) 0.018(3) 0.010(3)
C5 0.065(4) 0.044(3) 0.040(3) 0.007(2) 0.017(3) 0.013(3)
C6 0.076(4) 0.048(3) 0.049(3) 0.003(3) 0.024(3) 0.009(3)
C7 0.083(5) 0.065(4) 0.045(3) -0.009(3) 0.020(3) -0.007(3)
C8 0.064(4) 0.093(5) 0.046(4) 0.012(3) 0.009(3) -0.011(4)
C9 0.063(4) 0.075(4) 0.053(4) 0.012(3) 0.021(3) 0.019(3)
C11 0.055(3) 0.027(2) 0.027(2) -0.0028(19) 0.007(2) -0.003(2)
C12 0.043(3) 0.035(3) 0.034(3) 0.001(2) 0.011(2) 0.004(2)
C13 0.090(5) 0.060(4) 0.036(3) 0.014(3) 0.012(3) 0.010(3)
C14 0.052(3) 0.030(2) 0.041(3) 0.007(2) 0.011(2) 0.000(2)
C15 0.047(3) 0.040(3) 0.067(4) 0.002(3) 0.011(3) 0.002(2)
C16 0.071(4) 0.053(4) 0.074(5) -0.009(3) 0.009(3) -0.008(3)
C17 0.097(6) 0.047(4) 0.080(5) -0.020(3) 0.023(4) -0.004(3)
C18 0.079(5) 0.044(3) 0.090(5) -0.008(3) 0.016(4) 0.012(3)
C19 0.070(4) 0.041(3) 0.069(4) -0.006(3) 0.009(3) 0.012(3)
N1 0.090(4) 0.029(2) 0.043(3) 0.0070(19) 0.022(2) 0.015(2)
N2 0.064(3) 0.035(2) 0.031(2) 0.0057(18) 0.008(2) 0.0055(19)
O1 0.113(4) 0.035(2) 0.049(2) -0.0065(18) 0.022(2) 0.006(2)
O2 0.076(3) 0.043(2) 0.0318(19) -0.0062(16) 0.0057(18) 0.0042(18)
Te 0.0464(2) 0.02789(16) 0.03057(16) -0.00258(13) 0.00778(13) 0.00216(13)
I1 0.0475(2) 0.0732(3) 0.0495(2) -0.01004(19) 0.00864(17) -0.00145(18)
I2 0.0533(2) 0.0519(2) 0.0802(3) -0.0214(2) 0.0239(2) -0.00767(17)

loop_
_atom_type_symbol
_atom_type_description
_atom_type_scat_dispersion_real
_atom_type_scat_dispersion_imag
_atom_type_scat_source
C C 0.0033 0.0016 'International Tables Vol C Tables 4.2.6.8 and 6.1.1.4'
H H 0.0000 0.0000 'International Tables Vol C Tables 4.2.6.8 and 6.1.1.4'
N N 0.0061 0.0033 'International Tables Vol C Tables 4.2.6.8 and 6.1.1.4'
O O 0.0106 0.0060 'International Tables Vol C Tables 4.2.6.8 and 6.1.1.4'
Te Te -0.5308 1.6751 'International Tables Vol C Tables 4.2.6.8 and 6.1.1.4'
I I -0.4742 1.8119 'International Tables Vol C Tables 4.2.6.8 and 6.1.1.4'

loop_
_geom_angle_atom_site_label_1
_geom_angle_atom_site_label_2
_geom_angle_atom_site_label_3
_geom_angle
_geom_angle_site_symmetry_3
C2 C1 Te 104.9(3) .
C2 C1 H1A 110.8 .
Te C1 H1A 110.8 .
C2 C1 H1B 110.8 .
Te C1 H1B 110.8 .
H1A C1 H1B 108.8 .
O1 C2 N1 122.8(5) .
O1 C2 C1 118.9(5) .
N1 C2 C1 118.3(4) .
N1 C3 H3A 109.5 .
N1 C3 H3B 109.5 .
H3A C3 H3B 109.5 .
N1 C3 H3C 109.5 .
H3A C3 H3C 109.5 .
H3B C3 H3C 109.5 .
C9 C4 C5 119.9(5) .
C9 C4 N1 120.6(5) .
C5 C4 N1 119.4(5) .
C6 C5 C4 119.5(6) .
C6 C5 H5 120.3 .
C4 C5 H5 120.3 .
C7 C6 C5 120.7(6) .
C7 C6 H6 119.6 .
C5 C6 H6 119.6 .
C6 C7 C8 119.2(6) .
C6 C7 H7 120.4 .
C8 C7 H7 120.4 .
C7 C8 C9 122.1(6) .
C7 C8 H8 118.9 .
C9 C8 H8 118.9 .
C8 C9 C4 118.4(6) .
C8 C9 H9 120.8 .
C4 C9 H9 120.8 .
C12 C11 Te 103.3(3) .
C12 C11 H11A 111.1 .
Te C11 H11A 111.1 .
C12 C11 H11B 111.1 .
Te C11 H11B 111.1 .
H11A C11 H11B 109.1 .
O2 C12 N2 122.6(4) .
O2 C12 C11 118.5(4) .
N2 C12 C11 118.8(4) .
N2 C13 H13A 109.5 .
N2 C13 H13B 109.5 .
H13A C13 H13B 109.5 .
N2 C13 H13C 109.5 .
H13A C13 H13C 109.5 .
H13B C13 H13C 109.5 .
C15 C14 C19 119.1(5) .
C15 C14 N2 121.3(5) .
C19 C14 N2 119.5(5) .
C16 C15 C14 120.5(6) .
C16 C15 H15 119.7 .
C14 C15 H15 119.7 .
C17 C16 C15 120.7(6) .
C17 C16 H16 119.6 .
C15 C16 H16 119.6 .
C16 C17 C18 118.9(6) .
C16 C17 H17 120.6 .
C18 C17 H17 120.6 .
C17 C18 C19 120.6(6) .
C17 C18 H18 119.7 .
C19 C18 H18 119.7 .
C14 C19 C18 120.1(6) .
C14 C19 H19 119.9 .
C18 C19 H19 119.9 .
C2 N1 C4 124.2(4) .
C2 N1 C3 118.6(5) .
C4 N1 C3 117.1(5) .
C12 N2 C14 124.3(4) .
C12 N2 C13 117.3(4) .
C14 N2 C13 118.3(4) .
C1 Te C11 93.29(17) .
C1 Te O2 148.84(14) .
C11 Te O2 55.55(14) .
C1 Te O1 54.71(15) .
C11 Te O1 147.93(14) .
C1 Te I2 87.63(15) .
C11 Te I2 88.86(14) .
C1 Te I1 90.04(15) .
C11 Te I1 86.56(14) .
I2 Te I1 174.733(15) .
Te I1 I2 171.500(17) 1_655

loop_
_geom_bond_atom_site_label_1
_geom_bond_atom_site_label_2
_geom_bond_distance
C1 C2 1.517(6)
C1 Te 2.133(5)
C1 H1A 0.9700
C1 H1B 0.9700
C2 O1 1.229(6)
C2 N1 1.340(6)
C3 N1 1.476(7)
C3 H3A 0.9600
C3 H3B 0.9600
C3 H3C 0.9600
C4 C9 1.388(8)
C4 C5 1.388(7)
C4 N1 1.436(7)
C5 C6 1.387(8)
C5 H5 0.9300
C6 C7 1.359(9)
C6 H6 0.9300
C7 C8 1.368(9)
C7 H7 0.9300
C8 C9 1.376(9)
C8 H8 0.9300
C9 H9 0.9300
C11 C12 1.518(6)
C11 Te 2.138(4)
C11 H11A 0.9700
C11 H11B 0.9700
C12 O2 1.230(6)
C12 N2 1.346(6)
C13 N2 1.472(6)
C13 H13A 0.9600
C13 H13B 0.9600
C13 H13C 0.9600
C14 C15 1.376(7)
C14 C19 1.378(7)
C14 N2 1.428(6)
C15 C16 1.376(8)
C15 H15 0.9300
C16 C17 1.371(9)
C16 H16 0.9300
C17 C18 1.380(10)
C17 H17 0.9300
C18 C19 1.381(8)
C18 H18 0.9300
C19 H19 0.9300
O1 Te 2.838(4)
O2 Te 2.789(4)
Te I2 2.9116(5)
Te I1 2.9308(5)

loop_
_geom_torsion_atom_site_label_1
_geom_torsion_atom_site_label_2
_geom_torsion_atom_site_label_3
_geom_torsion_atom_site_label_4
_geom_torsion
Te C1 C2 O1 5.6(6)
Te C1 C2 N1 -176.0(4)
C9 C4 C5 C6 0.9(8)
N1 C4 C5 C6 177.5(5)
C4 C5 C6 C7 -1.2(9)
C5 C6 C7 C8 1.0(10)
C6 C7 C8 C9 -0.5(10)
C7 C8 C9 C4 0.1(10)
C5 C4 C9 C8 -0.3(9)
N1 C4 C9 C8 -176.9(5)
Te C11 C12 O2 6.4(5)
Te C11 C12 N2 -176.0(4)
C19 C14 C15 C16 2.6(9)
N2 C14 C15 C16 179.3(5)
C14 C15 C16 C17 -2.4(10)
C15 C16 C17 C18 1.2(11)
C16 C17 C18 C19 -0.2(11)
C15 C14 C19 C18 -1.6(9)
N2 C14 C19 C18 -178.3(6)
C17 C18 C19 C14 0.4(11)
O1 C2 N1 C4 177.9(6)
C1 C2 N1 C4 -0.3(8)
O1 C2 N1 C3 2.2(9)
C1 C2 N1 C3 -176.0(6)
C9 C4 N1 C2 -116.2(6)
C5 C4 N1 C2 67.2(8)
C9 C4 N1 C3 59.5(8)
C5 C4 N1 C3 -117.1(6)
O2 C12 N2 C14 179.4(5)
C11 C12 N2 C14 1.9(7)
O2 C12 N2 C13 1.2(8)
C11 C12 N2 C13 -176.3(5)
C15 C14 N2 C12 62.6(7)
C19 C14 N2 C12 -120.8(6)
C15 C14 N2 C13 -119.2(6)
C19 C14 N2 C13 57.4(7)
C2 C1 Te C11 175.2(4)
C2 C1 Te I2 86.5(3)
C2 C1 Te I1 -98.3(3)
C12 C11 Te C1 177.1(3)
C12 C11 Te I2 -95.3(3)
C12 C11 Te I1 87.3(3)
